data_8102608
loop_
_publ_author_name
'Yuan Cao'
'Guosheng Cheng'
'Yulin Chen'
'Guozhu Shen'

_publ_section_title
;
 Crystal structure of tris(tetramethylammonium)
 tetrakis(m2-sulfido)-tetrasulfidocopper(I)-dimolybdenum(VI),
 [N(CH3)4]3[CuMo2S8]
;
_journal_issue 1
_journal_name_full 'Zeitschrift f\"ur Kristallographie - New Crystal Structures'
_journal_page_first 111
_journal_volume 225
_journal_year 2010
_chemical_formula_moiety '3(C4 H12 N), Cu Mo2 S8 '
_chemical_formula_sum 'C12 H36 Cu Mo2 N3 S8'
_chemical_formula_weight 734.43
_chemical_name_systematic
; 
trikis(tetramethylammonium) bis(bis(\m~2~-
sulfido)-dithioxo-molybdenum(VI))-copper(I)
;
_space_group_IT_number 179
_symmetry_cell_setting hexagonal
_symmetry_space_group_name_Hall 'P 65 2 (0 0 1)'
_symmetry_space_group_name_H-M 'P 65 2 2'
_atom_sites_solution_hydrogens geom
_atom_sites_solution_primary direct
_atom_sites_solution_secondary difmap
_audit_creation_method SHELXL-97
_cell_angle_alpha 90.00
_cell_angle_beta 90.00
_cell_angle_gamma 120.00
_cell_formula_units_Z 6
_cell_length_a 9.0866(13)
_cell_length_b 9.0866(13)
_cell_length_c 67.938(14)
_cell_measurement_reflns_used 38855
_cell_measurement_temperature 293(2)
_cell_measurement_theta_max 27.10
_cell_measurement_theta_min 1.34
_cell_volume 4857.9(14)
_computing_cell_refinement 'SMART (Bruker, 1998)'
_computing_data_collection 'SMART (Bruker, 1998)'
_computing_data_reduction 'SAINT (Bruker, 1998)'
_computing_molecular_graphics 'SHELXTL (Sheldrick, 2000)'
_computing_publication_material 'SHELXTL (Sheldrick, 2000)'
_computing_structure_refinement 'SHELXTL (Sheldrick, 2000)'
_computing_structure_solution 'SHELXTL (Sheldrick, 2000)'
_diffrn_ambient_temperature 293(2)
_diffrn_measured_fraction_theta_full 1.000
_diffrn_measured_fraction_theta_max 1.000
_diffrn_measurement_device_type 'Bruker APEX CCD area-detector'
_diffrn_measurement_method '\f and \w'
_diffrn_radiation_monochromator graphite
_diffrn_radiation_source 'fine-focus sealed tube'
_diffrn_radiation_type MoK\a
_diffrn_radiation_wavelength 0.71073
_diffrn_reflns_av_R_equivalents 0.0421
_diffrn_reflns_av_sigmaI/netI 0.0445
_diffrn_reflns_limit_h_max 11
_diffrn_reflns_limit_h_min -10
_diffrn_reflns_limit_k_max 11
_diffrn_reflns_limit_k_min -11
_diffrn_reflns_limit_l_max 86
_diffrn_reflns_limit_l_min -87
_diffrn_reflns_number 37573
_diffrn_reflns_theta_full 27.10
_diffrn_reflns_theta_max 27.10
_diffrn_reflns_theta_min 1.36
_exptl_absorpt_coefficient_mu 1.934
_exptl_absorpt_correction_T_max 0.723
_exptl_absorpt_correction_T_min 0.217
_exptl_absorpt_correction_type multi-scan
_exptl_absorpt_process_details '(SADABS; Bruker, 1998)'
_exptl_crystal_colour 'black red'
_exptl_crystal_density_diffrn 1.506
_exptl_crystal_density_method 'not measured'
_exptl_crystal_description platelet
_exptl_crystal_F_000 2220
_exptl_crystal_size_max 0.5
_exptl_crystal_size_mid 0.3
_exptl_crystal_size_min 0.1
_refine_diff_density_max 0.697
_refine_diff_density_min -0.593
_refine_diff_density_rms 0.160
_refine_ls_abs_structure_details 'Flack H D (1983), Acta Cryst. A39, 876-881'
_refine_ls_abs_structure_Flack 0.01(3)
_refine_ls_extinction_method none
_refine_ls_goodness_of_fit_ref 1.062
_refine_ls_hydrogen_treatment constr
_refine_ls_matrix_type full
_refine_ls_number_parameters 133
_refine_ls_number_reflns 3584
_refine_ls_number_restraints 0
_refine_ls_restrained_S_all 1.062
_refine_ls_R_factor_all 0.0455
_refine_ls_R_factor_gt 0.0400
_refine_ls_shift/su_max 0.000
_refine_ls_shift/su_mean 0.000
_refine_ls_structure_factor_coef Fsqd
_refine_ls_weighting_details 'calc w=1/[\s^2^(Fo^2^)+(0.0722P)^2^+0.0000P] where P=(Fo^2^+2Fc^2^)/3'
_refine_ls_weighting_scheme calc
_refine_ls_wR_factor_gt 0.1072
_refine_ls_wR_factor_ref 0.1177
_reflns_number_gt 3321
_reflns_number_total 3584
_reflns_threshold_expression >2sigma(I)
_cod_data_source_file 1267-2838.cff
_cod_data_source_block 3
_cod_original_sg_symbol_Hall 'P 65 2 ( 0 0 1)'
_cod_original_sg_symbol_H-M P6(5)22
_cod_database_code 8102608

loop_
_symmetry_equiv_pos_as_xyz
'x, y, z'
'-y, x-y, z+2/3'
'-x+y, -x, z+1/3'
'-x, -y, z+1/2'
'y, -x+y, z+1/6'
'x-y, x, z+5/6'
'y, x, -z+2/3'
'x-y, -y, -z'
'-x, -x+y, -z+1/3'
'-y, -x, -z+1/6'
'-x+y, y, -z+1/2'
'x, x-y, -z+5/6'

loop_
_atom_site_label
_atom_site_type_symbol
_atom_site_fract_x
_atom_site_fract_y
_atom_site_fract_z
_atom_site_U_iso_or_equiv
_atom_site_adp_type
_atom_site_occupancy
_atom_site_symmetry_multiplicity
_atom_site_calc_flag
_atom_site_refinement_flags
_atom_site_disorder_assembly
_atom_site_disorder_group
Mo1 Mo 0.09856(5) 0.67641(5) 0.046588(6) 0.04957(13) Uani 1 1 d . . .
Cu2 Cu 0.23073(5) 0.76927(5) 0.0833 0.0494(2) Uani 1 2 d S . .
S3 S -0.05331(15) 0.65083(14) 0.072759(16) 0.0480(2) Uani 1 1 d . . .
S4 S -0.01766(16) 0.43214(16) 0.031298(18) 0.0562(3) Uani 1 1 d . . .
S5 S 0.09307(15) 0.86515(15) 0.027334(17) 0.0526(3) Uani 1 1 d . . .
S6 S 0.35082(15) 0.74386(15) 0.055652(16) 0.0496(3) Uani 1 1 d . . .
N1 N 0.4768(7) 0.3726(6) 0.02892(7) 0.0624(10) Uani 1 1 d . . .
C1 C 0.4619(9) 0.3579(8) 0.05023(9) 0.0716(15) Uani 1 1 d . . .
H1A H 0.3815 0.2427 0.0537 0.107 Uiso 1 1 calc R . .
H1B H 0.4238 0.4321 0.0552 0.107 Uiso 1 1 calc R . .
H1C H 0.5707 0.3890 0.0558 0.107 Uiso 1 1 calc R . .
C2 C 0.5373(8) 0.2621(8) 0.01815(9) 0.0685(14) Uani 1 1 d . . .
H2A H 0.4567 0.1441 0.0203 0.103 Uiso 1 1 calc R . .
H2B H 0.6462 0.2875 0.0232 0.103 Uiso 1 1 calc R . .
H2C H 0.5464 0.2862 0.0043 0.103 Uiso 1 1 calc R . .
C3 C 0.3230(10) 0.3367(8) 0.01826(9) 0.0750(16) Uani 1 1 d . . .
H3A H 0.2377 0.2199 0.0202 0.112 Uiso 1 1 calc R . .
H3B H 0.3483 0.3578 0.0045 0.112 Uiso 1 1 calc R . .
H3C H 0.2819 0.4089 0.0231 0.112 Uiso 1 1 calc R . .
C4 C 0.6088(10) 0.5660(8) 0.02481(9) 0.0760(16) Uani 1 1 d . . .
H4A H 0.5716 0.6359 0.0312 0.114 Uiso 1 1 calc R . .
H4B H 0.6168 0.5867 0.0109 0.114 Uiso 1 1 calc R . .
H4C H 0.7182 0.5928 0.0298 0.114 Uiso 1 1 calc R . .
N2 N 0.8972(5) 0.1028(5) 0.0833 0.0704(17) Uani 1 2 d S . .
C5 C 0.8003(6) 0.1997(6) 0.0833 0.0669(18) Uani 1 2 d S . .
H5A H 0.7754 0.2155 0.0700 0.100 Uiso 0.50 1 calc PR . .
H5B H 0.8684 0.3085 0.0895 0.100 Uiso 0.50 1 calc PR . .
H5C H 0.6961 0.1361 0.0905 0.100 Uiso 0.50 1 calc PR . .
C7 C 0.9376(17) 0.0611(18) 0.10496(18) 0.078(4) Uani 0.50 1 d P . .
H7A H 0.9980 -0.0001 0.1039 0.117 Uiso 0.50 1 calc PR . .
H7B H 0.8330 -0.0068 0.1119 0.117 Uiso 0.50 1 calc PR . .
H7C H 1.0059 0.1653 0.1120 0.117 Uiso 0.50 1 calc PR . .
C6 C 0.8013(18) -0.0577(18) 0.0725(2) 0.083(4) Uani 0.50 1 d P . .
H6A H 0.7725 -0.0354 0.0597 0.125 Uiso 0.50 1 calc PR . .
H6B H 0.6991 -0.1320 0.0796 0.125 Uiso 0.50 1 calc PR . .
H6C H 0.8694 -0.1107 0.0712 0.125 Uiso 0.50 1 calc PR . .
C8 C 1.0571(19) 0.2027(18) 0.07212(18) 0.076(3) Uani 0.50 1 d P . .
H8A H 1.0313 0.2255 0.0592 0.114 Uiso 0.50 1 calc PR . .
H8B H 1.1153 0.1393 0.0711 0.114 Uiso 0.50 1 calc PR . .
H8C H 1.1282 0.3081 0.0788 0.114 Uiso 0.50 1 calc PR . .

loop_
_atom_site_aniso_label
_atom_site_aniso_U_11
_atom_site_aniso_U_22
_atom_site_aniso_U_33
_atom_site_aniso_U_23
_atom_site_aniso_U_13
_atom_site_aniso_U_12
Mo1 0.0472(2) 0.0471(2) 0.0456(2) 0.00151(14) 0.00080(14) 0.01692(17)
Cu2 0.0468(3) 0.0468(3) 0.0451(4) 0.0025(2) 0.0025(2) 0.0165(3)
S3 0.0515(6) 0.0471(5) 0.0461(5) 0.0040(4) 0.0018(4) 0.0250(4)
S4 0.0546(6) 0.0537(6) 0.0548(6) -0.0036(5) -0.0064(5) 0.0231(5)
S5 0.0521(6) 0.0526(6) 0.0495(5) 0.0030(4) 0.0024(4) 0.0235(5)
S6 0.0508(6) 0.0515(6) 0.0478(5) 0.0035(4) 0.0034(4) 0.0265(5)
N1 0.075(3) 0.061(2) 0.060(2) 0.0013(19) -0.004(2) 0.041(2)
C1 0.092(4) 0.072(3) 0.065(3) -0.003(3) -0.005(3) 0.052(3)
C2 0.083(4) 0.064(3) 0.064(3) 0.002(2) -0.005(3) 0.041(3)
C3 0.111(5) 0.066(3) 0.061(3) 0.002(3) 0.006(3) 0.055(4)
C4 0.108(5) 0.079(4) 0.057(3) -0.002(3) 0.001(3) 0.058(4)
N2 0.066(3) 0.066(3) 0.067(4) 0.003(3) 0.003(3) 0.024(3)
C5 0.064(3) 0.064(3) 0.066(4) 0.004(3) 0.004(3) 0.027(4)
C7 0.073(7) 0.074(7) 0.068(7) -0.003(6) 0.019(6) 0.022(6)
C6 0.069(7) 0.074(7) 0.074(7) 0.015(6) 0.003(6) 0.011(6)
C8 0.089(8) 0.071(7) 0.059(6) 0.001(5) 0.003(6) 0.032(7)

loop_
_atom_type_symbol
_atom_type_description
_atom_type_scat_dispersion_real
_atom_type_scat_dispersion_imag
_atom_type_scat_source
C C 0.0033 0.0016 'International Tables Vol C Tables 4.2.6.8 and 6.1.1.4'
H H 0.0000 0.0000 'International Tables Vol C Tables 4.2.6.8 and 6.1.1.4'
N N 0.0061 0.0033 'International Tables Vol C Tables 4.2.6.8 and 6.1.1.4'
S S 0.1246 0.1234 'International Tables Vol C Tables 4.2.6.8 and 6.1.1.4'
Cu Cu 0.3201 1.2651 'International Tables Vol C Tables 4.2.6.8 and 6.1.1.4'
Mo Mo -1.6832 0.6857 'International Tables Vol C Tables 4.2.6.8 and 6.1.1.4'

loop_
_geom_angle_atom_site_label_1
_geom_angle_atom_site_label_2
_geom_angle_atom_site_label_3
_geom_angle
_geom_angle_site_symmetry_1
_geom_angle_site_symmetry_3
_geom_angle_publ_flag
S6 Mo1 S5 112.91(5) . . ?
S6 Mo1 S4 109.34(5) . . ?
S5 Mo1 S4 108.95(5) . . ?
S6 Mo1 S3 108.88(5) . . ?
S5 Mo1 S3 108.05(5) . . ?
S4 Mo1 S3 108.61(5) . . ?
S6 Mo1 Cu2 53.42(3) . . ?
S5 Mo1 Cu2 119.23(4) . . ?
S4 Mo1 Cu2 131.80(4) . . ?
S3 Mo1 Cu2 56.22(4) . . ?
S6 Cu2 S6 118.62(7) . 10_665 ?
S6 Cu2 S3 100.10(4) . . ?
S6 Cu2 S3 112.88(4) 10_665 . ?
S6 Cu2 S3 112.88(4) . 10_665 ?
S6 Cu2 S3 100.10(4) 10_665 10_665 ?
S3 Cu2 S3 112.89(6) . 10_665 ?
S6 Cu2 Mo1 50.18(3) . . ?
S6 Cu2 Mo1 139.17(4) 10_665 . ?
S3 Cu2 Mo1 50.57(3) . . ?
S3 Cu2 Mo1 120.61(4) 10_665 . ?
S6 Cu2 Mo1 139.17(4) . 10_665 ?
S6 Cu2 Mo1 50.18(3) 10_665 10_665 ?
S3 Cu2 Mo1 120.61(4) . 10_665 ?
S3 Cu2 Mo1 50.57(3) 10_665 10_665 ?
Mo1 Cu2 Mo1 166.92(4) . 10_665 ?
Mo1 S3 Cu2 73.21(4) . . ?
Mo1 S6 Cu2 76.40(4) . . ?
C1 N1 C3 116.1(5) . . ?
C1 N1 C2 117.2(4) . . ?
C3 N1 C2 103.4(4) . . ?
C1 N1 C4 105.2(4) . . ?
C3 N1 C4 105.7(4) . . ?
C2 N1 C4 108.6(5) . . ?
N1 C1 H1A 109.5 . . ?
N1 C1 H1B 109.5 . . ?
H1A C1 H1B 109.5 . . ?
N1 C1 H1C 109.5 . . ?
H1A C1 H1C 109.5 . . ?
H1B C1 H1C 109.5 . . ?
N1 C2 H2A 109.5 . . ?
N1 C2 H2B 109.5 . . ?
H2A C2 H2B 109.5 . . ?
N1 C2 H2C 109.5 . . ?
H2A C2 H2C 109.5 . . ?
H2B C2 H2C 109.5 . . ?
N1 C3 H3A 109.5 . . ?
N1 C3 H3B 109.5 . . ?
H3A C3 H3B 109.5 . . ?
N1 C3 H3C 109.5 . . ?
H3A C3 H3C 109.5 . . ?
H3B C3 H3C 109.5 . . ?
N1 C4 H4A 109.5 . . ?
N1 C4 H4B 109.5 . . ?
H4A C4 H4B 109.5 . . ?
N1 C4 H4C 109.5 . . ?
H4A C4 H4C 109.5 . . ?
H4B C4 H4C 109.5 . . ?
C6 N2 C6 139.5(15) . 10_665 ?
C6 N2 C8 105.4(8) . . ?
C6 N2 C8 61.0(7) 10_665 . ?
C6 N2 C8 61.0(7) . 10_665 ?
C6 N2 C8 105.4(8) 10_665 10_665 ?
C8 N2 C8 142.9(14) . 10_665 ?
C6 N2 C5 110.2(7) . . ?
C6 N2 C5 110.2(7) 10_665 . ?
C8 N2 C5 108.6(7) . . ?
C8 N2 C5 108.6(7) 10_665 . ?
C6 N2 C7 53.6(7) . 10_665 ?
C6 N2 C7 108.4(8) 10_665 10_665 ?
C8 N2 C7 53.0(7) . 10_665 ?
C8 N2 C7 110.2(8) 10_665 10_665 ?
C5 N2 C7 113.7(6) . 10_665 ?
C6 N2 C7 108.4(8) . . ?
C6 N2 C7 53.6(7) 10_665 . ?
C8 N2 C7 110.2(8) . . ?
C8 N2 C7 53.0(7) 10_665 . ?
C5 N2 C7 113.7(6) . . ?
C7 N2 C7 132.6(11) 10_665 . ?
N2 C5 H5A 109.5 . . ?
N2 C5 H5B 109.5 . . ?
H5A C5 H5B 109.5 . . ?
N2 C5 H5C 109.5 . . ?
H5A C5 H5C 109.5 . . ?
H5B C5 H5C 109.5 . . ?
N2 C7 H7A 109.5 . . ?
N2 C7 H7B 109.5 . . ?
H7A C7 H7B 109.5 . . ?
N2 C7 H7C 109.5 . . ?
H7A C7 H7C 109.5 . . ?
H7B C7 H7C 109.5 . . ?
N2 C6 H6A 109.5 . . ?
N2 C6 H6B 109.5 . . ?
H6A C6 H6B 109.5 . . ?
N2 C6 H6C 109.5 . . ?
H6A C6 H6C 109.5 . . ?
H6B C6 H6C 109.5 . . ?
N2 C8 H8A 109.5 . . ?
N2 C8 H8B 109.5 . . ?
H8A C8 H8B 109.5 . . ?
N2 C8 H8C 109.5 . . ?
H8A C8 H8C 109.5 . . ?
H8B C8 H8C 109.5 . . ?

loop_
_geom_bond_atom_site_label_1
_geom_bond_atom_site_label_2
_geom_bond_distance
_geom_bond_site_symmetry_2
_geom_bond_publ_flag
Mo1 S6 2.1457(13) . ?
Mo1 S5 2.1772(13) . ?
Mo1 S4 2.1856(14) . ?
Mo1 S3 2.1907(12) . ?
Mo1 Cu2 2.7153(6) . ?
Cu2 S6 2.2433(12) . ?
Cu2 S6 2.2433(12) 10_665 ?
Cu2 S3 2.3575(13) . ?
Cu2 S3 2.3575(13) 10_665 ?
Cu2 Mo1 2.7153(6) 10_665 ?
N1 C1 1.454(7) . ?
N1 C3 1.459(9) . ?
N1 C2 1.549(7) . ?
N1 C4 1.580(8) . ?
C1 H1A 0.9600 . ?
C1 H1B 0.9600 . ?
C1 H1C 0.9600 . ?
C2 H2A 0.9600 . ?
C2 H2B 0.9600 . ?
C2 H2C 0.9600 . ?
C3 H3A 0.9600 . ?
C3 H3B 0.9600 . ?
C3 H3C 0.9600 . ?
C4 H4A 0.9600 . ?
C4 H4B 0.9600 . ?
C4 H4C 0.9600 . ?
N2 C6 1.468(15) . ?
N2 C6 1.468(15) 10_665 ?
N2 C8 1.482(14) . ?
N2 C8 1.482(14) 10_665 ?
N2 C5 1.526(11) . ?
N2 C7 1.605(14) 10_665 ?
N2 C7 1.605(14) . ?
C5 H5A 0.9600 . ?
C5 H5B 0.9600 . ?
C5 H5C 0.9600 . ?
C7 H7A 0.9600 . ?
C7 H7B 0.9600 . ?
C7 H7C 0.9600 . ?
C6 H6A 0.9600 . ?
C6 H6B 0.9600 . ?
C6 H6C 0.9600 . ?
C8 H8A 0.9600 . ?
C8 H8B 0.9600 . ?
C8 H8C 0.9600 . ?
